data_4309657
loop_
_publ_author_name
'Albert Figuerola'
'Joan Ribas'
'Miquel Llunell'
'David Casanova'
'Miguel Maestro'
'Santiago Alvarez'
'Carmen Diaz'

_publ_section_title
;
Magnetic Properties of Cyano-Bridged Ln3+-M3+ Complexes. Part I:
Trinuclear Complexes (Ln3+= La, Ce, Pr, Nd, Sm; M3+= FeLS, Co) with bpy as
Blocking Ligand
;
_journal_name_full 'Inorganic Chemistry'
_journal_page_first 6939
_journal_page_last 6948
_journal_paper_doi 10.1021/ic050648i
_journal_volume 44
_journal_year 2005
_chemical_formula_moiety 'C46 H48 Co N12 Nd2 O, 8(H2 O), 1(Co C6 N6)'
_chemical_formula_sum 'C52 H64 Co2 N20 Nd2 O16'
_chemical_formula_weight 1631.57
_chemical_name_systematic
; 
 ? 
;
_space_group_IT_number 2
_symmetry_cell_setting triclinic
_symmetry_space_group_name_Hall '-P 1'
_symmetry_space_group_name_H-M 'P -1'
_atom_sites_solution_hydrogens geom
_atom_sites_solution_primary direct
_atom_sites_solution_secondary difmap
_audit_creation_method SHELXL-97
_cell_angle_alpha 86.955(3)
_cell_angle_beta 87.608(3)
_cell_angle_gamma 66.418(3)
_cell_formula_units_Z 1
_cell_length_a 10.1529(18)
_cell_length_b 11.443(2)
_cell_length_c 15.481(3)
_cell_measurement_temperature 298(2)
_cell_volume 1645.6(5)
_computing_cell_refinement 'Bruker SAINT'
_computing_data_collection 'Bruker SMART'
_computing_data_reduction 'Bruker SHELXTL'
_computing_molecular_graphics 'Bruker SHELXTL'
_computing_publication_material 'Bruker SHELXTL'
_computing_structure_refinement 'SHELXL-97 (Sheldrick, 1997)'
_computing_structure_solution 'SHELXS-97 (Sheldrick, 1990)'
_diffrn_ambient_temperature 298(2)
_diffrn_measured_fraction_theta_full 0.913
_diffrn_measured_fraction_theta_max 0.913
_diffrn_measurement_device_type 'CCD area detector'
_diffrn_measurement_method 'phi and omega scans'
_diffrn_radiation_monochromator graphite
_diffrn_radiation_source 'fine-focus sealed tube'
_diffrn_radiation_type MoK\a
_diffrn_radiation_wavelength 0.71073
_diffrn_reflns_av_R_equivalents 0.0228
_diffrn_reflns_av_sigmaI/netI 0.0411
_diffrn_reflns_limit_h_max 13
_diffrn_reflns_limit_h_min -13
_diffrn_reflns_limit_k_max 14
_diffrn_reflns_limit_k_min -15
_diffrn_reflns_limit_l_max 20
_diffrn_reflns_limit_l_min -12
_diffrn_reflns_number 10695
_diffrn_reflns_theta_full 28.36
_diffrn_reflns_theta_max 28.36
_diffrn_reflns_theta_min 1.94
_exptl_absorpt_coefficient_mu 2.125
_exptl_absorpt_correction_T_max 0.7999
_exptl_absorpt_correction_T_min 0.4415
_exptl_absorpt_correction_type Semi-empirical
_exptl_absorpt_process_details Sadabs
_exptl_crystal_colour Colourless
_exptl_crystal_density_diffrn 1.646
_exptl_crystal_density_method 'not measured'
_exptl_crystal_description Block
_exptl_crystal_F_000 818
_exptl_crystal_size_max 0.46
_exptl_crystal_size_mid 0.25
_exptl_crystal_size_min 0.11
_refine_diff_density_max 1.011
_refine_diff_density_min -1.135
_refine_diff_density_rms 0.084
_refine_ls_extinction_coef 0.0237(7)
_refine_ls_extinction_expression Fc^*^=kFc[1+0.001xFc^2^\l^3^/sin(2\q)]^-1/4^
_refine_ls_extinction_method SHELXL
_refine_ls_goodness_of_fit_ref 0.966
_refine_ls_hydrogen_treatment mixed
_refine_ls_matrix_type full
_refine_ls_number_parameters 419
_refine_ls_number_reflns 7516
_refine_ls_number_restraints 0
_refine_ls_restrained_S_all 0.966
_refine_ls_R_factor_all 0.0334
_refine_ls_R_factor_gt 0.0274
_refine_ls_shift/su_max 0.002
_refine_ls_shift/su_mean 0.000
_refine_ls_structure_factor_coef Fsqd
_refine_ls_weighting_details 'calc w=1/[\s^2^(Fo^2^)+(0.0488P)^2^+0.1596P] where P=(Fo^2^+2Fc^2^)/3'
_refine_ls_weighting_scheme calc
_refine_ls_wR_factor_gt 0.0721
_refine_ls_wR_factor_ref 0.0758
_reflns_number_gt 6679
_reflns_number_total 7516
_reflns_threshold_expression >2sigma(I)
_cod_data_source_file ic050648isi20050427_114851_6.cif
_cod_data_source_block complex6
_cod_depositor_comments
;
The following automatic conversions were performed:
'_symmetry_cell_setting' value 'Triclinic' changed to 'triclinic'
according to '/home/saulius/struct/CIF-dictionaries/cif_core.dic'
dictionary named 'cif_core.dic' version 2.4.1 from 2010-06-29.

Automatic conversion script
Id: cif_fix_enum 1527 2010-12-29 10:47:43Z saulius 
;
_cod_database_code 4309657

loop_
_symmetry_equiv_pos_as_xyz
'x, y, z'
'-x, -y, -z'

loop_
_atom_site_label
_atom_site_type_symbol
_atom_site_fract_x
_atom_site_fract_y
_atom_site_fract_z
_atom_site_U_iso_or_equiv
_atom_site_adp_type
_atom_site_occupancy
_atom_site_symmetry_multiplicity
_atom_site_calc_flag
_atom_site_refinement_flags
_atom_site_disorder_assembly
_atom_site_disorder_group
Nd1 Nd 0.379512(14) 0.726614(12) 0.256820(8) 0.02390(7) Uani 1 1 d . . .
Co1 Co 0.0000 1.0000 0.0000 0.02454(11) Uani 1 2 d S . .
Co2 Co 1.0000 0.5000 0.5000 0.02593(11) Uani 1 2 d S . .
O1 O 0.4173(2) 0.92202(19) 0.22998(14) 0.0381(5) Uani 1 1 d . . .
H1A H 0.4951 0.9209 0.2416 0.046 Uiso 1 1 d R . .
H1B H 0.3487 1.0008 0.2217 0.046 Uiso 1 1 d R . .
O2 O 0.1744(2) 0.6622(2) 0.27233(15) 0.0437(5) Uani 1 1 d . . .
H2A H 0.1393 0.6415 0.2276 0.052 Uiso 1 1 d R . .
H2B H 0.1047 0.7002 0.3091 0.052 Uiso 1 1 d R . .
O3 O 0.4454(2) 0.5580(2) 0.37851(14) 0.0420(5) Uani 1 1 d . . .
H3A H 0.3805 0.5721 0.4203 0.050 Uiso 1 1 d R . .
H3B H 0.5306 0.5203 0.3955 0.050 Uiso 1 1 d R . .
O4 O 0.6430(2) 0.6475(2) 0.27937(13) 0.0372(5) Uani 1 1 d . . .
H4A H 0.6760 0.7143 0.2730 0.045 Uiso 1 1 d R . .
H4Y H 0.7099 0.5764 0.2731 0.045 Uiso 1 1 d R . .
N1 N 0.4692(3) 0.5005(2) 0.18913(17) 0.0398(6) Uani 1 1 d . . .
N2 N 0.5381(3) 0.6835(3) 0.10776(15) 0.0379(6) Uani 1 1 d . . .
N3 N 0.1480(2) 0.9154(2) 0.32534(15) 0.0322(5) Uani 1 1 d . . .
N4 N 0.4022(3) 0.8226(2) 0.40823(15) 0.0364(5) Uani 1 1 d . . .
N5 N 0.2266(3) 0.8295(3) 0.12534(15) 0.0373(5) Uani 1 1 d . . .
N6 N -0.2087(3) 0.9359(3) 0.11874(19) 0.0490(7) Uani 1 1 d . . .
N7 N -0.0297(3) 1.2287(3) 0.10335(18) 0.0472(7) Uani 1 1 d . . .
N8 N 1.1306(3) 0.3531(3) 0.33837(17) 0.0462(6) Uani 1 1 d . . .
N9 N 0.7285(3) 0.4561(3) 0.4714(2) 0.0475(7) Uani 1 1 d . . .
N10 N 0.9019(3) 0.7440(3) 0.38915(18) 0.0477(7) Uani 1 1 d . . .
C1 C 0.4274(4) 0.4124(3) 0.2271(2) 0.0509(8) Uani 1 1 d . . .
H1C H 0.3621 0.4362 0.2735 0.061 Uiso 1 1 calc R . .
C2 C 0.4761(5) 0.2886(3) 0.2010(3) 0.0618(11) Uani 1 1 d . . .
H2C H 0.4450 0.2301 0.2292 0.074 Uiso 1 1 calc R . .
C3 C 0.5713(4) 0.2541(4) 0.1327(3) 0.0688(13) Uani 1 1 d . . .
H3C H 0.6068 0.1711 0.1138 0.083 Uiso 1 1 calc R . .
C4 C 0.6139(4) 0.3425(3) 0.0924(3) 0.0569(10) Uani 1 1 d . . .
H4C H 0.6772 0.3201 0.0451 0.068 Uiso 1 1 calc R . .
C5 C 0.5632(3) 0.4657(3) 0.1218(2) 0.0391(7) Uani 1 1 d . . .
C6 C 0.6068(3) 0.5638(3) 0.08047(18) 0.0381(7) Uani 1 1 d . . .
C7 C 0.7142(4) 0.5360(4) 0.0170(2) 0.0558(9) Uani 1 1 d . . .
H7A H 0.7622 0.4526 -0.0004 0.067 Uiso 1 1 calc R . .
C8 C 0.7497(4) 0.6304(5) -0.0200(2) 0.0676(12) Uani 1 1 d . . .
H8A H 0.8224 0.6116 -0.0622 0.081 Uiso 1 1 calc R . .
C9 C 0.6784(5) 0.7522(5) 0.0051(2) 0.0628(11) Uani 1 1 d . . .
H9A H 0.6999 0.8184 -0.0200 0.075 Uiso 1 1 calc R . .
C10 C 0.5726(4) 0.7748(4) 0.0693(2) 0.0524(9) Uani 1 1 d . . .
H10A H 0.5230 0.8582 0.0865 0.063 Uiso 1 1 calc R . .
C11 C 0.0253(3) 0.9637(3) 0.28185(19) 0.0379(6) Uani 1 1 d . . .
H11A H 0.0145 0.9179 0.2367 0.045 Uiso 1 1 calc R . .
C12 C -0.0867(3) 1.0786(3) 0.3008(2) 0.0434(7) Uani 1 1 d . . .
H12A H -0.1696 1.1099 0.2684 0.052 Uiso 1 1 calc R . .
C13 C -0.0727(4) 1.1447(3) 0.3679(2) 0.0502(8) Uani 1 1 d . . .
H13A H -0.1456 1.2225 0.3817 0.060 Uiso 1 1 calc R . .
C14 C 0.0507(3) 1.0948(3) 0.4150(2) 0.0426(7) Uani 1 1 d . . .
H14A H 0.0613 1.1381 0.4617 0.051 Uiso 1 1 calc R . .
C15 C 0.1591(3) 0.9802(3) 0.39292(17) 0.0314(6) Uani 1 1 d . . .
C16 C 0.2940(3) 0.9220(3) 0.44281(18) 0.0330(6) Uani 1 1 d . . .
C17 C 0.3046(4) 0.9651(3) 0.5230(2) 0.0481(8) Uani 1 1 d . . .
H17A H 0.2276 1.0330 0.5462 0.058 Uiso 1 1 calc R . .
C18 C 0.4288(4) 0.9077(4) 0.5679(2) 0.0598(10) Uani 1 1 d . . .
H18A H 0.4375 0.9370 0.6213 0.072 Uiso 1 1 calc R . .
C19 C 0.5393(4) 0.8075(4) 0.5337(2) 0.0572(10) Uani 1 1 d . . .
H19A H 0.6240 0.7657 0.5638 0.069 Uiso 1 1 calc R . .
C20 C 0.5232(4) 0.7689(3) 0.4533(2) 0.0476(8) Uani 1 1 d . . .
H20A H 0.6004 0.7021 0.4291 0.057 Uiso 1 1 calc R . .
C21 C 0.1457(3) 0.8929(3) 0.07488(17) 0.0299(5) Uani 1 1 d . . .
C22 C -0.1326(3) 0.9634(3) 0.07297(18) 0.0319(6) Uani 1 1 d . . .
C23 C -0.0199(3) 1.1428(3) 0.06526(18) 0.0319(6) Uani 1 1 d . . .
C24 C 1.0835(3) 0.4079(3) 0.39985(18) 0.0319(6) Uani 1 1 d . . .
C25 C 0.8297(3) 0.4733(3) 0.48152(17) 0.0314(6) Uani 1 1 d . . .
C26 C 0.9339(3) 0.6530(3) 0.43121(18) 0.0322(6) Uani 1 1 d . . .
O1S O 0.2249(2) 0.1577(2) 0.21295(16) 0.0500(6) Uani 1 1 d . . .
H1X H 0.1413 0.1793 0.1886 0.060 Uiso 1 1 d R . .
H1Y H 0.1966 0.2185 0.2458 0.060 Uiso 1 1 d R . .
O2S O 0.6902(3) 0.8718(3) 0.27063(15) 0.0554(6) Uani 1 1 d . . .
H2X H 0.7569 0.8522 0.3097 0.067 Uiso 1 1 d R . .
H2Y H 0.6589 0.9529 0.2643 0.067 Uiso 1 1 d R . .
O3S O 0.8899(3) 0.4549(2) 0.21112(17) 0.0627(7) Uani 1 1 d . . .
H3X H 0.8975 0.4040 0.1906 0.075 Uiso 1 1 d R . .
H3Y H 0.9592 0.4223 0.2472 0.075 Uiso 1 1 d R . .
O4S O 1.0182(3) 0.6307(3) 0.1446(2) 0.0732(8) Uani 1 1 d . . .
H4X H 0.9529 0.5911 0.1528 0.088 Uiso 1 1 d R . .
H4Y H 0.9306 0.7041 0.1220 0.088 Uiso 1 1 d R . .

loop_
_atom_site_aniso_label
_atom_site_aniso_U_11
_atom_site_aniso_U_22
_atom_site_aniso_U_33
_atom_site_aniso_U_23
_atom_site_aniso_U_13
_atom_site_aniso_U_12
Nd1 0.02394(9) 0.02437(9) 0.02163(9) -0.00137(5) -0.00015(5) -0.00775(6)
Co1 0.0252(2) 0.0268(2) 0.0209(2) 0.00106(18) -0.00296(18) -0.0096(2)
Co2 0.0247(2) 0.0273(3) 0.0239(2) -0.00126(19) 0.00067(19) -0.0083(2)
O1 0.0317(11) 0.0322(10) 0.0501(12) -0.0028(9) -0.0030(9) -0.0122(9)
O2 0.0369(12) 0.0493(13) 0.0499(13) -0.0070(10) 0.0087(10) -0.0229(10)
O3 0.0374(12) 0.0520(13) 0.0344(11) 0.0090(10) -0.0042(9) -0.0166(10)
O4 0.0283(10) 0.0408(11) 0.0384(11) -0.0049(9) -0.0007(8) -0.0090(9)
N1 0.0483(15) 0.0343(13) 0.0384(14) -0.0092(11) 0.0034(11) -0.0175(12)
N2 0.0387(14) 0.0482(15) 0.0276(12) -0.0081(11) 0.0036(10) -0.0177(12)
N3 0.0314(12) 0.0328(12) 0.0299(12) -0.0036(9) 0.0022(9) -0.0102(10)
N4 0.0380(13) 0.0338(13) 0.0291(12) -0.0068(10) -0.0040(10) -0.0046(10)
N5 0.0321(13) 0.0455(14) 0.0292(12) 0.0045(10) -0.0047(10) -0.0105(11)
N6 0.0528(17) 0.0525(17) 0.0486(16) 0.0029(13) 0.0086(13) -0.0297(14)
N7 0.0513(17) 0.0406(15) 0.0481(16) -0.0101(13) -0.0079(13) -0.0149(13)
N8 0.0484(16) 0.0499(16) 0.0370(14) -0.0125(12) 0.0039(12) -0.0154(13)
N9 0.0362(15) 0.0488(16) 0.0581(18) -0.0004(13) 0.0014(13) -0.0180(13)
N10 0.0553(17) 0.0375(15) 0.0419(15) 0.0044(12) 0.0021(13) -0.0108(13)
C1 0.060(2) 0.0367(17) 0.059(2) -0.0034(15) 0.0007(17) -0.0231(16)
C2 0.065(3) 0.0358(18) 0.088(3) -0.0040(19) -0.018(2) -0.0215(18)
C3 0.057(2) 0.0344(19) 0.106(4) -0.025(2) -0.018(2) -0.0041(17)
C4 0.0373(18) 0.051(2) 0.069(2) -0.0294(19) -0.0075(16) 0.0003(16)
C5 0.0284(15) 0.0407(16) 0.0400(16) -0.0119(13) -0.0083(12) -0.0033(12)
C6 0.0269(14) 0.0527(18) 0.0270(14) -0.0102(13) -0.0010(11) -0.0068(13)
C7 0.0435(19) 0.071(2) 0.0371(18) -0.0114(17) 0.0070(15) -0.0057(18)
C8 0.052(2) 0.113(4) 0.0361(19) -0.010(2) 0.0152(16) -0.031(2)
C9 0.075(3) 0.095(3) 0.0368(18) -0.009(2) 0.0156(18) -0.054(3)
C10 0.069(2) 0.062(2) 0.0368(17) -0.0079(16) 0.0118(16) -0.038(2)
C11 0.0304(15) 0.0463(17) 0.0339(15) -0.0049(13) 0.0022(12) -0.0119(13)
C12 0.0310(16) 0.0452(18) 0.0454(18) 0.0005(14) 0.0003(13) -0.0065(13)
C13 0.0392(18) 0.0355(17) 0.063(2) -0.0056(15) 0.0062(16) -0.0020(14)
C14 0.0408(17) 0.0362(16) 0.0457(18) -0.0119(13) 0.0035(14) -0.0092(13)
C15 0.0336(14) 0.0331(14) 0.0265(13) -0.0033(11) 0.0050(11) -0.0128(12)
C16 0.0353(15) 0.0326(14) 0.0297(14) -0.0055(11) 0.0034(11) -0.0119(12)
C17 0.0476(19) 0.052(2) 0.0383(17) -0.0194(15) 0.0014(14) -0.0115(16)
C18 0.063(2) 0.068(2) 0.0411(19) -0.0226(18) -0.0112(17) -0.014(2)
C19 0.056(2) 0.064(2) 0.0408(18) -0.0074(17) -0.0194(16) -0.0097(18)
C20 0.0401(17) 0.0499(19) 0.0390(17) -0.0095(14) -0.0082(14) -0.0017(15)
C21 0.0290(14) 0.0355(14) 0.0248(12) -0.0023(11) 0.0014(10) -0.0125(11)
C22 0.0343(15) 0.0321(14) 0.0291(13) 0.0015(11) -0.0038(11) -0.0132(12)
C23 0.0305(14) 0.0332(14) 0.0307(14) -0.0006(11) -0.0039(11) -0.0111(11)
C24 0.0296(14) 0.0351(14) 0.0307(14) -0.0014(11) -0.0011(11) -0.0126(12)
C25 0.0301(14) 0.0340(14) 0.0278(13) -0.0011(11) 0.0013(11) -0.0106(12)
C26 0.0324(14) 0.0323(14) 0.0294(14) -0.0031(11) 0.0029(11) -0.0103(12)
O1S 0.0430(13) 0.0382(12) 0.0608(15) -0.0137(11) -0.0081(11) -0.0059(10)
O2S 0.0459(14) 0.0829(18) 0.0438(13) 0.0110(12) -0.0068(11) -0.0334(13)
O3S 0.0539(15) 0.0507(15) 0.0673(17) -0.0209(13) -0.0211(13) 0.0003(12)
O4S 0.0640(18) 0.074(2) 0.086(2) -0.0091(16) -0.0158(16) -0.0297(16)

loop_
_atom_type_symbol
_atom_type_description
_atom_type_scat_dispersion_real
_atom_type_scat_dispersion_imag
_atom_type_scat_source
C C 0.0033 0.0016 'International Tables Vol C Tables 4.2.6.8 and 6.1.1.4'
H H 0.0000 0.0000 'International Tables Vol C Tables 4.2.6.8 and 6.1.1.4'
N N 0.0061 0.0033 'International Tables Vol C Tables 4.2.6.8 and 6.1.1.4'
O O 0.0106 0.0060 'International Tables Vol C Tables 4.2.6.8 and 6.1.1.4'
Co Co 0.3494 0.9721 'International Tables Vol C Tables 4.2.6.8 and 6.1.1.4'
Nd Nd -0.1943 3.0179 'International Tables Vol C Tables 4.2.6.8 and 6.1.1.4'

loop_
_geom_angle_atom_site_label_1
_geom_angle_atom_site_label_2
_geom_angle_atom_site_label_3
_geom_angle
_geom_angle_site_symmetry_1
_geom_angle_site_symmetry_3
_geom_angle_publ_flag
O1 Nd1 O2 137.71(7) . . ?
O1 Nd1 O4 79.20(7) . . ?
O2 Nd1 O4 142.52(7) . . ?
O1 Nd1 O3 133.80(7) . . ?
O2 Nd1 O3 74.84(7) . . ?
O4 Nd1 O3 71.70(7) . . ?
O1 Nd1 N5 76.91(8) . . ?
O2 Nd1 N5 75.18(8) . . ?
O4 Nd1 N5 131.91(7) . . ?
O3 Nd1 N5 148.29(8) . . ?
O1 Nd1 N1 137.06(8) . . ?
O2 Nd1 N1 74.37(8) . . ?
O4 Nd1 N1 79.37(7) . . ?
O3 Nd1 N1 71.44(8) . . ?
N5 Nd1 N1 90.73(8) . . ?
O1 Nd1 N4 70.07(7) . . ?
O2 Nd1 N4 107.35(8) . . ?
O4 Nd1 N4 75.30(7) . . ?
O3 Nd1 N4 68.34(7) . . ?
N5 Nd1 N4 131.51(8) . . ?
N1 Nd1 N4 137.39(8) . . ?
O1 Nd1 N3 73.60(7) . . ?
O2 Nd1 N3 69.62(7) . . ?
O4 Nd1 N3 133.60(7) . . ?
O3 Nd1 N3 101.80(7) . . ?
N5 Nd1 N3 76.98(8) . . ?
N1 Nd1 N3 143.81(8) . . ?
N4 Nd1 N3 60.42(7) . . ?
O1 Nd1 N2 76.71(7) . . ?
O2 Nd1 N2 119.63(7) . . ?
O4 Nd1 N2 66.35(7) . . ?
O3 Nd1 N2 120.16(8) . . ?
N5 Nd1 N2 67.84(8) . . ?
N1 Nd1 N2 60.65(8) . . ?
N4 Nd1 N2 132.95(8) . . ?
N3 Nd1 N2 138.04(7) . . ?
C22 Co1 C22 180.00(14) . 2_575 ?
C22 Co1 C21 87.60(12) . . ?
C22 Co1 C21 92.40(12) 2_575 . ?
C22 Co1 C21 92.40(12) . 2_575 ?
C22 Co1 C21 87.60(12) 2_575 2_575 ?
C21 Co1 C21 180.0 . 2_575 ?
C22 Co1 C23 91.74(12) . . ?
C22 Co1 C23 88.26(12) 2_575 . ?
C21 Co1 C23 89.63(12) . . ?
C21 Co1 C23 90.37(12) 2_575 . ?
C22 Co1 C23 88.26(12) . 2_575 ?
C22 Co1 C23 91.74(12) 2_575 2_575 ?
C21 Co1 C23 90.37(12) . 2_575 ?
C21 Co1 C23 89.63(12) 2_575 2_575 ?
C23 Co1 C23 180.00(14) . 2_575 ?
C26 Co2 C26 180.00(14) 2_766 . ?
C26 Co2 C24 90.57(12) 2_766 . ?
C26 Co2 C24 89.43(12) . . ?
C26 Co2 C24 89.43(12) 2_766 2_766 ?
C26 Co2 C24 90.57(12) . 2_766 ?
C24 Co2 C24 180.00(9) . 2_766 ?
C26 Co2 C25 91.98(12) 2_766 2_766 ?
C26 Co2 C25 88.02(12) . 2_766 ?
C24 Co2 C25 91.07(12) . 2_766 ?
C24 Co2 C25 88.93(12) 2_766 2_766 ?
C26 Co2 C25 88.02(12) 2_766 . ?
C26 Co2 C25 91.98(12) . . ?
C24 Co2 C25 88.93(12) . . ?
C24 Co2 C25 91.07(12) 2_766 . ?
C25 Co2 C25 180.00(16) 2_766 . ?
C1 N1 C5 118.0(3) . . ?
C1 N1 Nd1 118.6(2) . . ?
C5 N1 Nd1 123.2(2) . . ?
C10 N2 C6 117.9(3) . . ?
C10 N2 Nd1 120.6(2) . . ?
C6 N2 Nd1 120.2(2) . . ?
C11 N3 C15 117.5(2) . . ?
C11 N3 Nd1 119.46(18) . . ?
C15 N3 Nd1 121.64(18) . . ?
C20 N4 C16 117.3(2) . . ?
C20 N4 Nd1 120.18(19) . . ?
C16 N4 Nd1 122.46(18) . . ?
C21 N5 Nd1 168.4(2) . . ?
N1 C1 C2 123.4(4) . . ?
C3 C2 C1 118.2(4) . . ?
C4 C3 C2 119.5(3) . . ?
C3 C4 C5 120.2(4) . . ?
N1 C5 C4 120.7(3) . . ?
N1 C5 C6 117.3(3) . . ?
C4 C5 C6 122.1(3) . . ?
N2 C6 C7 120.8(3) . . ?
N2 C6 C5 116.8(3) . . ?
C7 C6 C5 122.4(3) . . ?
C8 C7 C6 120.2(4) . . ?
C9 C8 C7 119.7(3) . . ?
C8 C9 C10 117.8(4) . . ?
N2 C10 C9 123.5(4) . . ?
N3 C11 C12 123.2(3) . . ?
C13 C12 C11 118.7(3) . . ?
C12 C13 C14 119.0(3) . . ?
C13 C14 C15 119.8(3) . . ?
N3 C15 C14 121.7(3) . . ?
N3 C15 C16 116.7(2) . . ?
C14 C15 C16 121.6(3) . . ?
N4 C16 C17 121.6(3) . . ?
N4 C16 C15 117.1(2) . . ?
C17 C16 C15 121.3(3) . . ?
C18 C17 C16 119.7(3) . . ?
C19 C18 C17 119.4(3) . . ?
C18 C19 C20 118.4(3) . . ?
N4 C20 C19 123.4(3) . . ?
N5 C21 Co1 174.8(2) . . ?
N6 C22 Co1 176.9(3) . . ?
N7 C23 Co1 178.6(3) . . ?
N8 C24 Co2 178.2(3) . . ?
N9 C25 Co2 179.1(3) . . ?
N10 C26 Co2 176.3(3) . . ?

loop_
_geom_bond_atom_site_label_1
_geom_bond_atom_site_label_2
_geom_bond_distance
_geom_bond_site_symmetry_2
_geom_bond_publ_flag
Nd1 O1 2.428(2) . ?
Nd1 O2 2.471(2) . ?
Nd1 O4 2.491(2) . ?
Nd1 O3 2.531(2) . ?
Nd1 N5 2.547(2) . ?
Nd1 N1 2.636(2) . ?
Nd1 N4 2.697(2) . ?
Nd1 N3 2.700(2) . ?
Nd1 N2 2.709(2) . ?
Co1 C22 1.881(3) . ?
Co1 C22 1.881(3) 2_575 ?
Co1 C21 1.891(3) . ?
Co1 C21 1.891(3) 2_575 ?
Co1 C23 1.904(3) . ?
Co1 C23 1.904(3) 2_575 ?
Co2 C26 1.890(3) 2_766 ?
Co2 C26 1.890(3) . ?
Co2 C24 1.893(3) . ?
Co2 C24 1.893(3) 2_766 ?
Co2 C25 1.908(3) 2_766 ?
Co2 C25 1.908(3) . ?
N1 C1 1.341(4) . ?
N1 C5 1.347(4) . ?
N2 C10 1.333(4) . ?
N2 C6 1.347(4) . ?
N3 C11 1.338(4) . ?
N3 C15 1.348(3) . ?
N4 C20 1.340(4) . ?
N4 C16 1.343(3) . ?
N5 C21 1.152(4) . ?
N6 C22 1.150(4) . ?
N7 C23 1.141(4) . ?
N8 C24 1.146(4) . ?
N9 C25 1.139(4) . ?
N10 C26 1.135(4) . ?
C1 C2 1.378(5) . ?
C2 C3 1.364(6) . ?
C3 C4 1.364(6) . ?
C4 C5 1.388(4) . ?
C5 C6 1.471(5) . ?
C6 C7 1.387(4) . ?
C7 C8 1.360(6) . ?
C8 C9 1.358(6) . ?
C9 C10 1.388(5) . ?
C11 C12 1.388(4) . ?
C12 C13 1.361(5) . ?
C13 C14 1.374(5) . ?
C14 C15 1.382(4) . ?
C15 C16 1.489(4) . ?
C16 C17 1.384(4) . ?
C17 C18 1.366(5) . ?
C18 C19 1.356(5) . ?
C19 C20 1.381(4) . ?

loop_
_geom_hbond_atom_site_label_D
_geom_hbond_atom_site_label_H
_geom_hbond_atom_site_label_A
_geom_hbond_distance_DH
_geom_hbond_distance_HA
_geom_hbond_distance_DA
_geom_hbond_angle_DHA
_geom_hbond_site_symmetry_A
O1 H1A O2S 0.81 1.90 2.689(3) 165.0 .
O1 H1B O1S 0.90 1.73 2.629(3) 174.5 1_565
O2 H2A O4S 0.88 1.86 2.712(4) 164.3 1_455
O2 H2B N10 0.87 2.25 3.081(4) 159.7 1_455
O3 H3A N9 0.88 2.05 2.897(4) 161.0 2_666
O3 H3B N9 0.84 2.21 3.028(3) 163.8 .
O4 H4A O2S 0.95 1.86 2.788(3) 164.5 .
O4 H4Y O3S 0.83 2.04 2.804(3) 152.6 .
O1S H1X N7 0.88 2.10 2.959(4) 166.4 1_545
O1S H1Y N8 0.83 2.05 2.878(3) 173.4 1_455
O2S H2X N10 0.88 1.93 2.767(4) 157.1 .
O3S H3X N7 0.65 2.33 2.967(4) 166.9 1_645
O3S H3Y N8 0.86 2.15 3.015(4) 176.4 .
O4S H4X O3S 0.94 2.06 2.927(4) 151.9 .
O4S H4Y N6 1.01 2.45 3.339(4) 146.2 1_655

loop_
_geom_torsion_atom_site_label_1
_geom_torsion_atom_site_label_2
_geom_torsion_atom_site_label_3
_geom_torsion_atom_site_label_4
_geom_torsion
_geom_torsion_site_symmetry_1
_geom_torsion_site_symmetry_2
_geom_torsion_site_symmetry_3
_geom_torsion_site_symmetry_4
_geom_torsion_publ_flag
O1 Nd1 N1 C1 176.4(2) . . . . ?
O2 Nd1 N1 C1 -37.8(2) . . . . ?
O4 Nd1 N1 C1 115.2(3) . . . . ?
O3 Nd1 N1 C1 41.1(2) . . . . ?
N5 Nd1 N1 C1 -112.2(2) . . . . ?
N4 Nd1 N1 C1 61.0(3) . . . . ?
N3 Nd1 N1 C1 -43.6(3) . . . . ?
N2 Nd1 N1 C1 -176.1(3) . . . . ?
O1 Nd1 N1 C5 1.3(3) . . . . ?
O2 Nd1 N1 C5 147.0(2) . . . . ?
O4 Nd1 N1 C5 -60.0(2) . . . . ?
O3 Nd1 N1 C5 -134.1(2) . . . . ?
N5 Nd1 N1 C5 72.7(2) . . . . ?
N4 Nd1 N1 C5 -114.1(2) . . . . ?
N3 Nd1 N1 C5 141.3(2) . . . . ?
N2 Nd1 N1 C5 8.8(2) . . . . ?
O1 Nd1 N2 C10 -4.3(2) . . . . ?
O2 Nd1 N2 C10 133.4(2) . . . . ?
O4 Nd1 N2 C10 -88.2(3) . . . . ?
O3 Nd1 N2 C10 -137.6(2) . . . . ?
N5 Nd1 N2 C10 76.7(3) . . . . ?
N1 Nd1 N2 C10 -179.1(3) . . . . ?
N4 Nd1 N2 C10 -50.0(3) . . . . ?
N3 Nd1 N2 C10 41.5(3) . . . . ?
O1 Nd1 N2 C6 162.6(2) . . . . ?
O2 Nd1 N2 C6 -59.7(2) . . . . ?
O4 Nd1 N2 C6 78.7(2) . . . . ?
O3 Nd1 N2 C6 29.3(2) . . . . ?
N5 Nd1 N2 C6 -116.3(2) . . . . ?
N1 Nd1 N2 C6 -12.2(2) . . . . ?
N4 Nd1 N2 C6 116.9(2) . . . . ?
N3 Nd1 N2 C6 -151.57(19) . . . . ?
O1 Nd1 N3 C11 101.2(2) . . . . ?
O2 Nd1 N3 C11 -57.6(2) . . . . ?
O4 Nd1 N3 C11 157.8(2) . . . . ?
O3 Nd1 N3 C11 -126.3(2) . . . . ?
N5 Nd1 N3 C11 21.2(2) . . . . ?
N1 Nd1 N3 C11 -51.7(3) . . . . ?
N4 Nd1 N3 C11 177.2(2) . . . . ?
N2 Nd1 N3 C11 54.5(3) . . . . ?
O1 Nd1 N3 C15 -65.2(2) . . . . ?
O2 Nd1 N3 C15 136.1(2) . . . . ?
O4 Nd1 N3 C15 -8.6(3) . . . . ?
O3 Nd1 N3 C15 67.3(2) . . . . ?
N5 Nd1 N3 C15 -145.1(2) . . . . ?
N1 Nd1 N3 C15 141.9(2) . . . . ?
N4 Nd1 N3 C15 10.83(19) . . . . ?
N2 Nd1 N3 C15 -111.9(2) . . . . ?
O1 Nd1 N4 C20 -104.4(3) . . . . ?
O2 Nd1 N4 C20 120.2(3) . . . . ?
O4 Nd1 N4 C20 -20.8(2) . . . . ?
O3 Nd1 N4 C20 55.0(3) . . . . ?
N5 Nd1 N4 C20 -154.4(2) . . . . ?
N1 Nd1 N4 C20 34.7(3) . . . . ?
N3 Nd1 N4 C20 173.6(3) . . . . ?
N2 Nd1 N4 C20 -56.6(3) . . . . ?
O1 Nd1 N4 C16 77.5(2) . . . . ?
O2 Nd1 N4 C16 -57.8(2) . . . . ?
O4 Nd1 N4 C16 161.1(2) . . . . ?
O3 Nd1 N4 C16 -123.1(2) . . . . ?
N5 Nd1 N4 C16 27.5(3) . . . . ?
N1 Nd1 N4 C16 -143.4(2) . . . . ?
N3 Nd1 N4 C16 -4.5(2) . . . . ?
N2 Nd1 N4 C16 125.3(2) . . . . ?
O1 Nd1 N5 C21 -59.2(11) . . . . ?
O2 Nd1 N5 C21 88.7(12) . . . . ?
O4 Nd1 N5 C21 -121.3(11) . . . . ?
O3 Nd1 N5 C21 108.1(11) . . . . ?
N1 Nd1 N5 C21 162.3(12) . . . . ?
N4 Nd1 N5 C21 -11.5(12) . . . . ?
N3 Nd1 N5 C21 16.7(11) . . . . ?
N2 Nd1 N5 C21 -140.0(12) . . . . ?
C5 N1 C1 C2 0.3(5) . . . . ?
Nd1 N1 C1 C2 -175.1(3) . . . . ?
N1 C1 C2 C3 -0.3(6) . . . . ?
C1 C2 C3 C4 -0.5(6) . . . . ?
C2 C3 C4 C5 1.4(6) . . . . ?
C1 N1 C5 C4 0.6(4) . . . . ?
Nd1 N1 C5 C4 175.7(2) . . . . ?
C1 N1 C5 C6 179.5(3) . . . . ?
Nd1 N1 C5 C6 -5.4(4) . . . . ?
C3 C4 C5 N1 -1.4(5) . . . . ?
C3 C4 C5 C6 179.8(3) . . . . ?
C10 N2 C6 C7 2.7(4) . . . . ?
Nd1 N2 C6 C7 -164.5(2) . . . . ?
C10 N2 C6 C5 -177.9(3) . . . . ?
Nd1 N2 C6 C5 14.8(3) . . . . ?
N1 C5 C6 N2 -6.5(4) . . . . ?
C4 C5 C6 N2 172.4(3) . . . . ?
N1 C5 C6 C7 172.9(3) . . . . ?
C4 C5 C6 C7 -8.3(5) . . . . ?
N2 C6 C7 C8 -1.3(5) . . . . ?
C5 C6 C7 C8 179.3(3) . . . . ?
C6 C7 C8 C9 -0.6(6) . . . . ?
C7 C8 C9 C10 1.1(6) . . . . ?
C6 N2 C10 C9 -2.3(5) . . . . ?
Nd1 N2 C10 C9 164.9(3) . . . . ?
C8 C9 C10 N2 0.4(6) . . . . ?
C15 N3 C11 C12 2.8(4) . . . . ?
Nd1 N3 C11 C12 -164.1(2) . . . . ?
N3 C11 C12 C13 -1.3(5) . . . . ?
C11 C12 C13 C14 -0.7(5) . . . . ?
C12 C13 C14 C15 1.1(5) . . . . ?
C11 N3 C15 C14 -2.3(4) . . . . ?
Nd1 N3 C15 C14 164.3(2) . . . . ?
C11 N3 C15 C16 177.4(3) . . . . ?
Nd1 N3 C15 C16 -16.0(3) . . . . ?
C13 C14 C15 N3 0.4(5) . . . . ?
C13 C14 C15 C16 -179.3(3) . . . . ?
C20 N4 C16 C17 -2.0(5) . . . . ?
Nd1 N4 C16 C17 176.1(2) . . . . ?
C20 N4 C16 C15 -179.3(3) . . . . ?
Nd1 N4 C16 C15 -1.1(4) . . . . ?
N3 C15 C16 N4 11.1(4) . . . . ?
C14 C15 C16 N4 -169.1(3) . . . . ?
N3 C15 C16 C17 -166.2(3) . . . . ?
C14 C15 C16 C17 13.6(5) . . . . ?
N4 C16 C17 C18 1.4(5) . . . . ?
C15 C16 C17 C18 178.5(3) . . . . ?
C16 C17 C18 C19 -1.1(6) . . . . ?
C17 C18 C19 C20 1.5(7) . . . . ?
C16 N4 C20 C19 2.5(5) . . . . ?
Nd1 N4 C20 C19 -175.7(3) . . . . ?
C18 C19 C20 N4 -2.3(6) . . . . ?
Nd1 N5 C21 Co1 -44(4) . . . . ?
C22 Co1 C21 N5 -24(3) . . . . ?
C22 Co1 C21 N5 156(3) 2_575 . . . ?
C21 Co1 C21 N5 -146(100) 2_575 . . . ?
C23 Co1 C21 N5 67(3) . . . . ?
C23 Co1 C21 N5 -113(3) 2_575 . . . ?
C22 Co1 C22 N6 116(42) 2_575 . . . ?
C21 Co1 C22 N6 -25(5) . . . . ?
C21 Co1 C22 N6 155(5) 2_575 . . . ?
C23 Co1 C22 N6 -115(5) . . . . ?
C23 Co1 C22 N6 65(5) 2_575 . . . ?
C22 Co1 C23 N7 175(100) . . . . ?
C22 Co1 C23 N7 -5(12) 2_575 . . . ?
C21 Co1 C23 N7 88(12) . . . . ?
C21 Co1 C23 N7 -92(12) 2_575 . . . ?
C23 Co1 C23 N7 -53(100) 2_575 . . . ?
C26 Co2 C24 N8 116(9) 2_766 . . . ?
C26 Co2 C24 N8 -64(9) . . . . ?
C24 Co2 C24 N8 43(100) 2_766 . . . ?
C25 Co2 C24 N8 -152(9) 2_766 . . . ?
C25 Co2 C24 N8 28(9) . . . . ?
C26 Co2 C25 N9 14(20) 2_766 . . . ?
C26 Co2 C25 N9 -166(100) . . . . ?
C24 Co2 C25 N9 104(20) . . . . ?
C24 Co2 C25 N9 -76(20) 2_766 . . . ?
C25 Co2 C25 N9 139(100) 2_766 . . . ?
C26 Co2 C26 N10 -78(100) 2_766 . . . ?
C24 Co2 C26 N10 -67(4) . . . . ?
C24 Co2 C26 N10 113(4) 2_766 . . . ?
C25 Co2 C26 N10 24(4) 2_766 . . . ?
C25 Co2 C26 N10 -156(4) . . . . ?
